data_7703505
loop_
_publ_author_name
'Ju, Huiyeong'
'Tenma, Honoka'
'Iwase, Miki'
'Lee, Eunji'
'Ikeda, Mari'
'Kuwahara, Shunsuke'
'Habata, Yoichi'

_publ_section_title
;
 Inclusion of alkyl nitriles by tetra-armed cyclens with styrylmethyl
 groups.
;
_journal_issue 10
_journal_name_full 'Dalton transactions (Cambridge, England : 2003)'
_journal_page_first 3112
_journal_page_last 3119
_journal_paper_doi 10.1039/d0dt00335b
_journal_volume 49
_journal_year 2020
_chemical_formula_moiety 'C52 H72 N8'
_chemical_formula_sum 'C52 H72 N8'
_chemical_formula_weight 809.17
_space_group_crystal_system tetragonal
_space_group_IT_number 81
_space_group_name_Hall 'P -4'
_space_group_name_H-M_alt 'P -4'
_atom_sites_solution_hydrogens geom
_audit_creation_method SHELXL-2014/7
_audit_update_record
;
2019-12-24 deposited with the CCDC.	2020-02-06 downloaded from the CCDC.
;
_cell_angle_alpha 90
_cell_angle_beta 90
_cell_angle_gamma 90
_cell_formula_units_Z 4
_cell_length_a 17.703(2)
_cell_length_b 17.703(2)
_cell_length_c 14.619(3)
_cell_measurement_reflns_used 478
_cell_measurement_temperature 120(2)
_cell_measurement_theta_max 18.56
_cell_measurement_theta_min 2.30
_cell_volume 4581.5(12)
_computing_cell_refinement 'Bruker SAINT'
_computing_data_collection 'Bruker APEX2'
_computing_data_reduction 'Bruker SAINT'
_computing_molecular_graphics 'Bruker SHELXTL'
_computing_publication_material 'Bruker SHELXTL'
_computing_structure_refinement 'SHELXL-2014/7 (Sheldrick, 2014)'
_computing_structure_solution 'SHELXS-97 (Sheldrick 2008)'
_diffrn_ambient_temperature 120(2)
_diffrn_measured_fraction_theta_full 1.000
_diffrn_measured_fraction_theta_max 1.000
_diffrn_measurement_device_type 'Bruker APEX-II CCD'
_diffrn_measurement_method '\f and \w scans'
_diffrn_radiation_type MoK\a
_diffrn_radiation_wavelength 0.71073
_diffrn_reflns_av_R_equivalents 0.1881
_diffrn_reflns_av_unetI/netI 0.2408
_diffrn_reflns_Laue_measured_fraction_full 1.000
_diffrn_reflns_Laue_measured_fraction_max 1.000
_diffrn_reflns_limit_h_max 11
_diffrn_reflns_limit_h_min -21
_diffrn_reflns_limit_k_max 21
_diffrn_reflns_limit_k_min -21
_diffrn_reflns_limit_l_max 18
_diffrn_reflns_limit_l_min -15
_diffrn_reflns_number 26843
_diffrn_reflns_point_group_measured_fraction_full 1.000
_diffrn_reflns_point_group_measured_fraction_max 1.000
_diffrn_reflns_theta_full 25.242
_diffrn_reflns_theta_max 25.999
_diffrn_reflns_theta_min 1.150
_exptl_absorpt_coefficient_mu 0.070
_exptl_absorpt_correction_T_max 0.7457
_exptl_absorpt_correction_T_min 0.6043
_exptl_absorpt_correction_type multi-scan
_exptl_crystal_colour colourless
_exptl_crystal_density_diffrn 1.173
_exptl_crystal_description BLOCK
_exptl_crystal_F_000 1760
_exptl_crystal_size_max 0.191
_exptl_crystal_size_mid 0.126
_exptl_crystal_size_min 0.075
_refine_diff_density_max 0.327
_refine_diff_density_min -0.345
_refine_diff_density_rms 0.073
_refine_ls_abs_structure_details
; 
 Flack x determined using 954 quotients [(I+)-(I-)]/[(I+)+(I-)] 
 (Parsons, Flack and Wagner, Acta Cryst. B69 (2013) 249-259). 
;
_refine_ls_abs_structure_Flack 0.5(10)
_refine_ls_extinction_method none
_refine_ls_goodness_of_fit_ref 1.030
_refine_ls_hydrogen_treatment constr
_refine_ls_matrix_type full
_refine_ls_number_parameters 541
_refine_ls_number_reflns 9016
_refine_ls_number_restraints 0
_refine_ls_restrained_S_all 1.030
_refine_ls_R_factor_all 0.2344
_refine_ls_R_factor_gt 0.0990
_refine_ls_shift/su_max 0.000
_refine_ls_shift/su_mean 0.000
_refine_ls_structure_factor_coef Fsqd
_refine_ls_weighting_details 'w=1/[\s^2^(Fo^2^)+(0.0968P)^2^] where P=(Fo^2^+2Fc^2^)/3'
_refine_ls_weighting_scheme calc
_refine_ls_wR_factor_gt 0.2147
_refine_ls_wR_factor_ref 0.2843
_reflns_Friedel_coverage 0.917
_reflns_Friedel_fraction_full 1.000
_reflns_Friedel_fraction_max 1.000
_reflns_number_gt 3639
_reflns_number_total 9016
_reflns_threshold_expression 'I > 2\s(I)'
_cod_data_source_file d0dt00335b2.cif
_cod_data_source_block 5
_cod_depositor_comments 'Adding full bibliography for 7703501--7703508.cif.'
_cod_original_cell_volume 4581.5(14)
_cod_database_code 7703505
_shelx_shelxl_version_number 2014/7
_shelx_space_group_comment
; 
The symmetry employed for this shelxl refinement is uniquely defined 
by the following loop, which should always be used as a source of 
symmetry information in preference to the above space-group names. 
They are only intended as comments. 
;

loop_
_space_group_symop_operation_xyz
'x, y, z'
'y, -x, -z'
'-x, -y, z'
'-y, x, -z'

loop_
_atom_site_label
_atom_site_type_symbol
_atom_site_fract_x
_atom_site_fract_y
_atom_site_fract_z
_atom_site_U_iso_or_equiv
_atom_site_adp_type
_atom_site_occupancy
_atom_site_site_symmetry_order
_atom_site_calc_flag
_atom_site_refinement_flags_posn
_atom_site_refinement_flags_adp
_atom_site_refinement_flags_occupancy
_atom_site_disorder_assembly
_atom_site_disorder_group
N1 N 0.4055(5) -0.0618(5) 0.4124(5) 0.023(2) Uani 1 1 d . . . . .
N2 N 0.4404(5) 0.0908(5) 0.5162(5) 0.028(2) Uani 1 1 d . . . . .
N3 N 0.3658(6) -0.1053(5) -0.1899(6) 0.032(3) Uani 1 1 d . . . . .
N4 N 0.3878(5) 0.1447(5) 1.1193(6) 0.028(2) Uani 1 1 d . . . . .
N5 N 0.0631(5) 0.0912(5) 0.0527(6) 0.025(2) Uani 1 1 d . . . . .
N6 N 0.1068(5) 0.1388(6) 0.6540(6) 0.032(3) Uani 1 1 d . . . . .
N7 N 0.4391(5) 0.4078(5) 0.0515(5) 0.025(2) Uani 1 1 d . . . . .
N8 N 0.3892(5) 0.3625(5) 0.6560(6) 0.030(2) Uani 1 1 d . . . . .
C1 C 0.4563(6) -0.1279(6) 0.4087(7) 0.023(3) Uani 1 1 d . . . . .
H1A H 0.4499 -0.1531 0.3488 0.028 Uiso 1 1 calc R U . . .
H1B H 0.4408 -0.1642 0.4567 0.028 Uiso 1 1 calc R U . . .
C2 C 0.3889(6) -0.0417(6) 0.5070(6) 0.028(3) Uani 1 1 d . . . . .
H2A H 0.4328 -0.0555 0.5456 0.034 Uiso 1 1 calc R U . . .
H2B H 0.3451 -0.0717 0.5282 0.034 Uiso 1 1 calc R U . . .
C3 C 0.3714(7) 0.0426(6) 0.5208(7) 0.031(3) Uani 1 1 d . . . . .
H3A H 0.3353 0.0593 0.4732 0.037 Uiso 1 1 calc R U . . .
H3B H 0.3469 0.0497 0.5811 0.037 Uiso 1 1 calc R U . . .
C4 C 0.4609(6) 0.1095(6) 0.4218(6) 0.028(3) Uani 1 1 d . . . . .
H4A H 0.4305 0.1533 0.4017 0.033 Uiso 1 1 calc R U . . .
H4B H 0.4477 0.0662 0.3819 0.033 Uiso 1 1 calc R U . . .
C5 C 0.3358(6) -0.0743(7) 0.3591(7) 0.030(3) Uani 1 1 d . . . . .
H5A H 0.2975 -0.0364 0.3773 0.036 Uiso 1 1 calc R U . . .
H5B H 0.3154 -0.1250 0.3733 0.036 Uiso 1 1 calc R U . . .
C6 C 0.3499(6) -0.0683(6) 0.2583(6) 0.021(3) Uani 1 1 d . . . . .
H6A H 0.3726 -0.0231 0.2367 0.025 Uiso 1 1 calc R U . . .
C7 C 0.3334(6) -0.1212(7) 0.1962(7) 0.027(3) Uani 1 1 d . . . . .
H7A H 0.3152 -0.1678 0.2195 0.032 Uiso 1 1 calc R U . . .
C8 C 0.3399(6) -0.1159(6) 0.0969(7) 0.027(3) Uani 1 1 d . . . . .
C9 C 0.3522(6) -0.0475(7) 0.0515(7) 0.030(3) Uani 1 1 d . . . . .
H9A H 0.3557 -0.0023 0.0862 0.036 Uiso 1 1 calc R U . . .
C10 C 0.3595(6) -0.0439(6) -0.0422(6) 0.025(3) Uani 1 1 d . . . . .
H10A H 0.3671 0.0037 -0.0707 0.030 Uiso 1 1 calc R U . . .
C11 C 0.3557(6) -0.1095(6) -0.0965(7) 0.020(3) Uani 1 1 d . . . . .
C12 C 0.3447(6) -0.1772(7) -0.0518(7) 0.028(3) Uani 1 1 d . . . . .
H12A H 0.3428 -0.2226 -0.0865 0.034 Uiso 1 1 calc R U . . .
C13 C 0.3362(6) -0.1809(6) 0.0430(7) 0.025(3) Uani 1 1 d . . . . .
H13A H 0.3279 -0.2284 0.0714 0.030 Uiso 1 1 calc R U . . .
C14 C 0.3606(7) -0.1726(7) -0.2431(7) 0.037(3) Uani 1 1 d . . . . .
H14A H 0.3690 -0.1604 -0.3077 0.055 Uiso 1 1 calc R U . . .
H14B H 0.3989 -0.2087 -0.2226 0.055 Uiso 1 1 calc R U . . .
H14C H 0.3102 -0.1947 -0.2357 0.055 Uiso 1 1 calc R U . . .
C15 C 0.3704(8) -0.0328(7) -0.2354(7) 0.043(3) Uani 1 1 d . . . . .
H15A H 0.3776 -0.0406 -0.3012 0.064 Uiso 1 1 calc R U . . .
H15B H 0.3236 -0.0046 -0.2250 0.064 Uiso 1 1 calc R U . . .
H15C H 0.4132 -0.0042 -0.2107 0.064 Uiso 1 1 calc R U . . .
C16 C 0.4291(7) 0.1606(6) 0.5709(6) 0.030(3) Uani 1 1 d . . . . .
H16A H 0.4681 0.1981 0.5538 0.036 Uiso 1 1 calc R U . . .
H16B H 0.3791 0.1825 0.5559 0.036 Uiso 1 1 calc R U . . .
C17 C 0.4331(6) 0.1468(6) 0.6709(7) 0.028(3) Uani 1 1 d . . . . .
H17A H 0.4758 0.1199 0.6930 0.034 Uiso 1 1 calc R U . . .
C18 C 0.3823(7) 0.1686(6) 0.7318(7) 0.027(3) Uani 1 1 d . . . . .
H18A H 0.3374 0.1899 0.7073 0.032 Uiso 1 1 calc R U . . .
C19 C 0.3858(6) 0.1644(6) 0.8315(7) 0.026(3) Uani 1 1 d . . . . .
C20 C 0.4513(6) 0.1486(6) 0.8792(6) 0.024(3) Uani 1 1 d . . . . .
H20A H 0.4970 0.1411 0.8463 0.029 Uiso 1 1 calc R U . . .
C21 C 0.4520(6) 0.1433(6) 0.9741(7) 0.030(3) Uani 1 1 d . . . . .
H21A H 0.4984 0.1333 1.0044 0.035 Uiso 1 1 calc R U . . .
C22 C 0.3872(7) 0.1523(7) 1.0256(7) 0.026(3) Uani 1 1 d . . . . .
C23 C 0.3197(6) 0.1701(6) 0.9779(7) 0.027(3) Uani 1 1 d . . . . .
H23A H 0.2742 0.1778 1.0109 0.033 Uiso 1 1 calc R U . . .
C24 C 0.3199(7) 0.1761(7) 0.8843(7) 0.030(3) Uani 1 1 d . . . . .
H24A H 0.2742 0.1887 0.8539 0.037 Uiso 1 1 calc R U . . .
C25 C 0.3183(7) 0.1492(7) 1.1706(8) 0.040(3) Uani 1 1 d . . . . .
H25A H 0.3291 0.1426 1.2359 0.060 Uiso 1 1 calc R U . . .
H25B H 0.2948 0.1986 1.1606 0.060 Uiso 1 1 calc R U . . .
H25C H 0.2838 0.1093 1.1501 0.060 Uiso 1 1 calc R U . . .
C26 C 0.4576(7) 0.1307(7) 1.1676(6) 0.034(3) Uani 1 1 d . . . . .
H26A H 0.4475 0.1269 1.2334 0.051 Uiso 1 1 calc R U . . .
H26B H 0.4799 0.0833 1.1459 0.051 Uiso 1 1 calc R U . . .
H26C H 0.4929 0.1724 1.1564 0.051 Uiso 1 1 calc R U . . .
C27 C 0.0444(7) 0.1096(7) -0.0453(7) 0.033(3) Uani 1 1 d . . . . .
H27A H 0.0566 0.0657 -0.0845 0.040 Uiso 1 1 calc R U . . .
H27B H 0.0756 0.1528 -0.0658 0.040 Uiso 1 1 calc R U . . .
C28 C 0.1296(6) 0.0401(6) 0.0559(7) 0.030(3) Uani 1 1 d . . . . .
H28A H 0.1559 0.0474 0.1149 0.036 Uiso 1 1 calc R U . . .
H28B H 0.1650 0.0545 0.0065 0.036 Uiso 1 1 calc R U . . .
C29 C 0.0777(7) 0.1600(7) 0.1013(7) 0.035(3) Uani 1 1 d . . . . .
H29A H 0.0415 0.1993 0.0812 0.042 Uiso 1 1 calc R U . . .
H29B H 0.1293 0.1779 0.0870 0.042 Uiso 1 1 calc R U . . .
C30 C 0.0700(7) 0.1480(6) 0.2063(7) 0.033(3) Uani 1 1 d . . . . .
H30A H 0.0238 0.1280 0.2289 0.040 Uiso 1 1 calc R U . . .
C31 C 0.1224(7) 0.1636(6) 0.2645(8) 0.031(3) Uani 1 1 d . . . . .
H31A H 0.1699 0.1778 0.2395 0.037 Uiso 1 1 calc R U . . .
C32 C 0.1177(7) 0.1618(6) 0.3666(7) 0.027(3) Uani 1 1 d . . . . .
C33 C 0.1812(7) 0.1680(6) 0.4204(8) 0.029(3) Uani 1 1 d . . . . .
H33A H 0.2285 0.1772 0.3918 0.035 Uiso 1 1 calc R U . . .
C34 C 0.1786(6) 0.1612(6) 0.5147(8) 0.031(3) Uani 1 1 d . . . . .
H34A H 0.2237 0.1655 0.5496 0.037 Uiso 1 1 calc R U . . .
C35 C 0.1111(7) 0.1483(6) 0.5576(8) 0.029(3) Uani 1 1 d . . . . .
C36 C 0.0468(7) 0.1435(7) 0.5063(8) 0.032(3) Uani 1 1 d . . . . .
H36A H -0.0002 0.1357 0.5361 0.039 Uiso 1 1 calc R U . . .
C37 C 0.0485(7) 0.1496(6) 0.4127(8) 0.032(3) Uani 1 1 d . . . . .
H37A H 0.0029 0.1457 0.3786 0.039 Uiso 1 1 calc R U . . .
C38 C 0.0351(7) 0.1253(7) 0.6985(7) 0.040(3) Uani 1 1 d . . . . .
H38A H 0.0430 0.1202 0.7646 0.059 Uiso 1 1 calc R U . . .
H38B H 0.0011 0.1678 0.6867 0.059 Uiso 1 1 calc R U . . .
H38C H 0.0127 0.0787 0.6745 0.059 Uiso 1 1 calc R U . . .
C39 C 0.1748(7) 0.1445(7) 0.7062(8) 0.042(3) Uani 1 1 d . . . . .
H39A H 0.1634 0.1368 0.7712 0.062 Uiso 1 1 calc R U . . .
H39B H 0.2107 0.1060 0.6857 0.062 Uiso 1 1 calc R U . . .
H39C H 0.1969 0.1948 0.6977 0.062 Uiso 1 1 calc R U . . .
C40 C 0.4606(6) 0.3885(6) -0.0412(6) 0.020(3) Uani 1 1 d . . . . .
H40A H 0.4465 0.4308 -0.0820 0.025 Uiso 1 1 calc R U . . .
H40B H 0.4313 0.3437 -0.0607 0.025 Uiso 1 1 calc R U . . .
C41 C 0.3717(6) 0.4559(6) 0.0541(7) 0.027(3) Uani 1 1 d . . . . .
H41A H 0.3460 0.4488 0.1136 0.033 Uiso 1 1 calc R U . . .
H41B H 0.3364 0.4394 0.0055 0.033 Uiso 1 1 calc R U . . .
C42 C 0.4284(7) 0.3399(6) 0.1084(7) 0.029(3) Uani 1 1 d . . . . .
H42A H 0.3785 0.3176 0.0937 0.034 Uiso 1 1 calc R U . . .
H42B H 0.4674 0.3023 0.0914 0.034 Uiso 1 1 calc R U . . .
C43 C 0.4323(7) 0.3524(6) 0.2072(8) 0.033(3) Uani 1 1 d . . . . .
H43A H 0.4760 0.3773 0.2297 0.039 Uiso 1 1 calc R U . . .
C44 C 0.3793(7) 0.3318(6) 0.2705(7) 0.030(3) Uani 1 1 d . . . . .
H44A H 0.3345 0.3090 0.2477 0.036 Uiso 1 1 calc R U . . .
C45 C 0.3842(6) 0.3410(7) 0.3672(8) 0.029(3) Uani 1 1 d . . . . .
C46 C 0.4498(6) 0.3547(6) 0.4154(8) 0.030(3) Uani 1 1 d . . . . .
H46A H 0.4954 0.3608 0.3820 0.036 Uiso 1 1 calc R U . . .
C47 C 0.4529(6) 0.3601(6) 0.5108(7) 0.028(3) Uani 1 1 d . . . . .
H47A H 0.5001 0.3678 0.5403 0.033 Uiso 1 1 calc R U . . .
C48 C 0.3852(6) 0.3541(6) 0.5645(7) 0.024(3) Uani 1 1 d . . . . .
C49 C 0.3189(6) 0.3399(6) 0.5156(7) 0.025(3) Uani 1 1 d . . . . .
H49A H 0.2726 0.3353 0.5480 0.030 Uiso 1 1 calc R U . . .
C50 C 0.3185(7) 0.3325(6) 0.4218(8) 0.032(3) Uani 1 1 d . . . . .
H50A H 0.2721 0.3211 0.3922 0.039 Uiso 1 1 calc R U . . .
C51 C 0.3177(7) 0.3598(7) 0.7114(7) 0.034(3) Uani 1 1 d . . . . .
H51A H 0.3297 0.3668 0.7763 0.051 Uiso 1 1 calc R U . . .
H51B H 0.2836 0.4002 0.6913 0.051 Uiso 1 1 calc R U . . .
H51C H 0.2930 0.3108 0.7027 0.051 Uiso 1 1 calc R U . . .
C52 C 0.4596(7) 0.3690(7) 0.7055(8) 0.039(3) Uani 1 1 d . . . . .
H52A H 0.4491 0.3747 0.7710 0.058 Uiso 1 1 calc R U . . .
H52B H 0.4900 0.3235 0.6956 0.058 Uiso 1 1 calc R U . . .
H52C H 0.4874 0.4133 0.6836 0.058 Uiso 1 1 calc R U . . .

loop_
_atom_site_aniso_label
_atom_site_aniso_U_11
_atom_site_aniso_U_22
_atom_site_aniso_U_33
_atom_site_aniso_U_23
_atom_site_aniso_U_13
_atom_site_aniso_U_12
N1 0.030(6) 0.028(6) 0.010(5) -0.003(4) -0.002(4) -0.008(5)
N2 0.033(6) 0.023(6) 0.027(6) -0.002(4) -0.002(4) 0.002(5)
N3 0.057(7) 0.016(6) 0.023(5) -0.001(4) 0.001(5) -0.004(5)
N4 0.020(6) 0.040(7) 0.024(6) -0.002(4) 0.005(4) -0.001(5)
N5 0.031(6) 0.018(6) 0.026(6) 0.006(4) -0.006(4) -0.003(5)
N6 0.027(6) 0.049(7) 0.018(5) 0.006(5) 0.000(4) 0.008(5)
N7 0.034(6) 0.026(6) 0.016(5) 0.002(4) -0.002(4) 0.004(5)
N8 0.020(6) 0.043(7) 0.028(6) 0.008(5) -0.003(4) 0.000(5)
C1 0.020(6) 0.020(6) 0.029(6) 0.002(5) -0.005(5) -0.002(5)
C2 0.025(7) 0.032(8) 0.027(7) 0.005(5) -0.003(5) -0.009(6)
C3 0.036(8) 0.029(7) 0.027(6) -0.003(5) -0.004(5) -0.005(6)
C4 0.043(8) 0.022(7) 0.018(6) -0.001(5) 0.007(5) -0.005(6)
C5 0.019(7) 0.036(8) 0.035(7) -0.006(6) -0.011(5) -0.012(6)
C6 0.021(6) 0.022(7) 0.019(6) -0.001(5) 0.005(5) -0.007(5)
C7 0.012(6) 0.031(8) 0.037(7) 0.005(6) -0.002(5) -0.009(6)
C8 0.029(7) 0.025(7) 0.027(7) 0.002(5) 0.008(5) -0.003(6)
C9 0.031(8) 0.022(7) 0.037(7) 0.004(5) -0.006(5) -0.003(6)
C10 0.031(7) 0.021(7) 0.022(6) 0.003(5) 0.002(5) -0.004(6)
C11 0.014(6) 0.014(6) 0.032(7) -0.001(5) -0.003(5) 0.001(5)
C12 0.041(8) 0.023(7) 0.021(7) -0.006(5) -0.008(5) -0.001(6)
C13 0.022(7) 0.015(6) 0.039(7) 0.009(5) 0.000(5) -0.004(5)
C14 0.042(8) 0.032(7) 0.036(7) -0.005(6) -0.007(6) -0.006(6)
C15 0.076(11) 0.028(8) 0.024(7) 0.001(5) 0.003(7) 0.006(7)
C16 0.037(8) 0.033(8) 0.020(6) 0.002(5) 0.000(5) 0.007(6)
C17 0.023(7) 0.024(7) 0.037(7) 0.000(5) 0.008(5) 0.002(6)
C18 0.032(7) 0.030(7) 0.018(6) 0.006(5) -0.009(5) 0.005(6)
C19 0.028(7) 0.024(7) 0.028(7) -0.012(5) 0.003(5) 0.005(6)
C20 0.022(7) 0.037(7) 0.011(6) 0.004(5) 0.005(5) 0.001(6)
C21 0.011(7) 0.031(8) 0.047(8) 0.006(6) -0.002(5) 0.001(6)
C22 0.029(8) 0.030(7) 0.019(7) 0.001(5) -0.006(5) 0.003(6)
C23 0.019(7) 0.024(7) 0.039(8) -0.007(5) -0.001(5) 0.001(6)
C24 0.026(7) 0.039(8) 0.026(7) 0.006(5) -0.003(5) 0.013(6)
C25 0.025(7) 0.058(9) 0.037(7) -0.005(6) 0.005(6) 0.002(7)
C26 0.033(8) 0.056(9) 0.013(6) -0.002(5) 0.001(5) 0.004(7)
C27 0.035(8) 0.031(8) 0.034(8) -0.005(6) -0.008(6) -0.005(6)
C28 0.029(7) 0.032(8) 0.030(7) 0.008(5) -0.004(5) -0.009(6)
C29 0.036(8) 0.045(9) 0.025(7) 0.000(6) -0.007(5) 0.011(7)
C30 0.041(8) 0.031(8) 0.028(7) -0.004(5) 0.002(6) 0.002(6)
C31 0.027(7) 0.023(7) 0.042(8) 0.002(6) 0.002(6) -0.003(6)
C32 0.029(7) 0.019(7) 0.031(7) -0.001(5) 0.007(6) -0.001(6)
C33 0.025(7) 0.029(7) 0.034(8) -0.007(5) 0.008(5) -0.001(6)
C34 0.018(7) 0.031(8) 0.043(8) -0.008(6) 0.000(5) 0.002(6)
C35 0.023(7) 0.019(7) 0.045(8) -0.008(6) -0.006(6) 0.003(6)
C36 0.025(7) 0.037(8) 0.034(8) 0.000(6) 0.006(6) 0.004(6)
C37 0.023(7) 0.033(8) 0.040(8) 0.000(6) -0.002(6) 0.009(6)
C38 0.036(8) 0.056(9) 0.027(7) 0.006(6) 0.002(6) 0.001(7)
C39 0.037(8) 0.050(9) 0.038(8) 0.002(6) -0.013(6) 0.005(7)
C40 0.024(7) 0.027(7) 0.010(6) -0.007(5) 0.000(5) -0.005(5)
C41 0.022(7) 0.029(7) 0.030(7) -0.001(5) 0.002(5) -0.001(6)
C42 0.035(7) 0.020(7) 0.031(7) 0.006(5) -0.006(5) -0.011(6)
C43 0.034(8) 0.027(7) 0.038(8) -0.004(6) 0.001(6) 0.007(6)
C44 0.036(8) 0.029(7) 0.025(7) 0.003(5) 0.001(6) -0.011(6)
C45 0.015(7) 0.031(7) 0.041(8) 0.012(6) 0.004(5) 0.002(6)
C46 0.017(7) 0.036(8) 0.038(8) 0.003(6) 0.004(5) -0.007(6)
C47 0.013(6) 0.031(7) 0.038(8) -0.002(5) -0.008(5) -0.005(5)
C48 0.028(7) 0.019(7) 0.025(7) 0.000(5) 0.003(5) -0.003(6)
C49 0.018(7) 0.027(7) 0.031(7) 0.002(5) 0.002(5) -0.006(6)
C50 0.027(7) 0.027(7) 0.043(8) -0.003(6) -0.006(6) 0.000(6)
C51 0.038(8) 0.034(8) 0.029(7) 0.009(6) 0.010(6) 0.003(6)
C52 0.029(8) 0.053(9) 0.034(7) -0.002(6) 0.000(6) 0.000(7)

loop_
_atom_type_symbol
_atom_type_description
_atom_type_scat_dispersion_real
_atom_type_scat_dispersion_imag
_atom_type_scat_source
C C 0.0033 0.0016 'International Tables Vol C Tables 4.2.6.8 and 6.1.1.4'
H H 0.0000 0.0000 'International Tables Vol C Tables 4.2.6.8 and 6.1.1.4'
N N 0.0061 0.0033 'International Tables Vol C Tables 4.2.6.8 and 6.1.1.4'

loop_
_geom_angle_atom_site_label_1
_geom_angle_atom_site_label_2
_geom_angle_atom_site_label_3
_geom_angle
_geom_angle_site_symmetry_1
_geom_angle_site_symmetry_3
_geom_angle_publ_flag
C2 N1 C5 111.7(9) . . ?
C2 N1 C1 110.5(8) . . ?
C5 N1 C1 111.8(8) . . ?
C4 N2 C16 110.6(8) . . ?
C4 N2 C3 112.0(8) . . ?
C16 N2 C3 109.9(9) . . ?
C11 N3 C14 119.2(9) . . ?
C11 N3 C15 120.6(9) . . ?
C14 N3 C15 119.6(9) . . ?
C22 N4 C25 120.4(9) . . ?
C22 N4 C26 120.6(9) . . ?
C25 N4 C26 119.0(9) . . ?
C29 N5 C28 111.0(9) . . ?
C29 N5 C27 109.1(8) . . ?
C28 N5 C27 109.6(8) . . ?
C35 N6 C39 118.4(10) . . ?
C35 N6 C38 120.9(9) . . ?
C39 N6 C38 120.7(9) . . ?
C40 N7 C41 112.1(8) . . ?
C40 N7 C42 111.7(9) . . ?
C41 N7 C42 110.8(9) . . ?
C48 N8 C52 123.4(9) . . ?
C48 N8 C51 119.1(10) . . ?
C52 N8 C51 117.3(9) . . ?
N1 C1 C4 114.5(9) . 3_655 ?
N1 C2 C3 113.7(9) . . ?
N2 C3 C2 112.6(9) . . ?
N2 C4 C1 114.1(9) . 3_655 ?
N1 C5 C6 111.7(9) . . ?
C7 C6 C5 125.6(10) . . ?
C6 C7 C8 127.9(10) . . ?
C13 C8 C9 116.9(10) . . ?
C13 C8 C7 120.4(10) . . ?
C9 C8 C7 122.7(10) . . ?
C10 C9 C8 121.8(11) . . ?
C9 C10 C11 121.1(11) . . ?
C12 C11 N3 122.2(10) . . ?
C12 C11 C10 117.2(10) . . ?
N3 C11 C10 120.5(10) . . ?
C11 C12 C13 121.7(10) . . ?
C8 C13 C12 121.2(10) . . ?
C17 C16 N2 112.6(9) . . ?
C18 C17 C16 125.6(11) . . ?
C17 C18 C19 128.9(11) . . ?
C20 C19 C24 116.6(10) . . ?
C20 C19 C18 123.3(10) . . ?
C24 C19 C18 120.1(11) . . ?
C19 C20 C21 121.6(10) . . ?
C22 C21 C20 121.9(11) . . ?
N4 C22 C21 121.7(10) . . ?
N4 C22 C23 121.2(10) . . ?
C21 C22 C23 117.2(10) . . ?
C24 C23 C22 120.4(11) . . ?
C23 C24 C19 122.3(11) . . ?
N5 C27 C28 110.9(9) . 4 ?
N5 C28 C27 113.9(9) . 2 ?
N5 C29 C30 111.0(10) . . ?
C31 C30 C29 124.0(12) . . ?
C30 C31 C32 127.9(11) . . ?
C33 C32 C37 116.6(10) . . ?
C33 C32 C31 121.5(11) . . ?
C37 C32 C31 121.8(11) . . ?
C32 C33 C34 122.3(11) . . ?
C35 C34 C33 120.0(11) . . ?
C36 C35 C34 119.1(12) . . ?
C36 C35 N6 119.5(11) . . ?
C34 C35 N6 121.5(11) . . ?
C35 C36 C37 121.6(12) . . ?
C36 C37 C32 120.3(11) . . ?
N7 C40 C41 114.7(8) . 4_655 ?
N7 C41 C40 113.8(9) . 2_565 ?
C43 C42 N7 115.3(9) . . ?
C44 C43 C42 126.5(11) . . ?
C43 C44 C45 126.8(11) . . ?
C46 C45 C50 114.9(11) . . ?
C46 C45 C44 125.3(11) . . ?
C50 C45 C44 119.7(11) . . ?
C45 C46 C47 123.6(11) . . ?
C46 C47 C48 120.5(10) . . ?
N8 C48 C49 124.9(10) . . ?
N8 C48 C47 119.4(10) . . ?
C49 C48 C47 115.7(10) . . ?
C50 C49 C48 122.0(11) . . ?
C49 C50 C45 123.1(11) . . ?

loop_
_geom_bond_atom_site_label_1
_geom_bond_atom_site_label_2
_geom_bond_distance
_geom_bond_site_symmetry_2
_geom_bond_publ_flag
N1 C2 1.458(12) . ?
N1 C5 1.476(12) . ?
N1 C1 1.477(13) . ?
N2 C4 1.466(12) . ?
N2 C16 1.487(13) . ?
N2 C3 1.490(14) . ?
N3 C11 1.380(13) . ?
N3 C14 1.425(13) . ?
N3 C15 1.448(13) . ?
N4 C22 1.377(13) . ?
N4 C25 1.442(13) . ?
N4 C26 1.446(13) . ?
N5 C29 1.434(14) . ?
N5 C28 1.486(14) . ?
N5 C27 1.505(13) . ?
N6 C35 1.421(14) . ?
N6 C39 1.429(13) . ?
N6 C38 1.446(14) . ?
N7 C40 1.449(12) . ?
N7 C41 1.467(13) . ?
N7 C42 1.474(13) . ?
N8 C48 1.348(13) . ?
N8 C52 1.446(14) . ?
N8 C51 1.504(13) . ?
C1 C4 1.513(14) 3_655 ?
C2 C3 1.538(15) . ?
C4 C1 1.513(14) 3_655 ?
C5 C6 1.498(13) . ?
C6 C7 1.336(14) . ?
C7 C8 1.460(14) . ?
C8 C13 1.395(15) . ?
C8 C9 1.398(15) . ?
C9 C10 1.377(13) . ?
C10 C11 1.408(14) . ?
C11 C12 1.379(14) . ?
C12 C13 1.396(13) . ?
C16 C17 1.483(13) . ?
C17 C18 1.323(14) . ?
C18 C19 1.462(14) . ?
C19 C20 1.381(14) . ?
C19 C24 1.413(14) . ?
C20 C21 1.390(13) . ?
C21 C22 1.382(14) . ?
C22 C23 1.417(14) . ?
C23 C24 1.373(14) . ?
C27 C28 1.545(15) 4 ?
C28 C27 1.545(15) 2 ?
C29 C30 1.556(15) . ?
C30 C31 1.289(15) . ?
C31 C32 1.496(15) . ?
C32 C33 1.376(15) . ?
C32 C37 1.414(15) . ?
C33 C34 1.384(14) . ?
C34 C35 1.369(15) . ?
C35 C36 1.367(15) . ?
C36 C37 1.373(15) . ?
C40 C41 1.518(14) 4_655 ?
C41 C40 1.518(14) 2_565 ?
C42 C43 1.463(14) . ?
C43 C44 1.368(15) . ?
C44 C45 1.425(15) . ?
C45 C46 1.380(15) . ?
C45 C50 1.418(15) . ?
C46 C47 1.399(15) . ?
C47 C48 1.436(15) . ?
C48 C49 1.398(15) . ?
C49 C50 1.378(14) . ?
